data_2224742
loop_
_publ_author_name
'Meng, Qinglong'
'Wu, Yiming'
'Zhang, Chi'

_publ_section_title <i>catena</i>-Poly[[dianilinedichloridocopper(II)]-\m~2~-2,5-bis(4-pyridyl)-1,3,4-oxadiazole]
_journal_coeditor_code PV2245
_journal_issue 1
_journal_name_full 'Acta Crystallographica Section E'
_journal_page_first m97
_journal_paper_doi 10.1107/S1600536809054191
_journal_volume 66
_journal_year 2010
_chemical_formula_iupac '[Cu Cl2 (C6 H7 N)2 (C12 H8 N4 O)]'
_chemical_formula_moiety 'C24 H22 Cl2 Cu N6 O'
_chemical_formula_sum 'C24 H22 Cl2 Cu N6 O'
_chemical_formula_weight 544.93
_chemical_name_systematic
;
<i>catena</i>-Poly[[dianilinedichloridocopper(II)]-\m~2~-2,5-
bis(4-pyridyl)-1,3,4-oxadiazole]
;
_space_group_IT_number 15
_symmetry_cell_setting monoclinic
_symmetry_space_group_name_Hall '-C 2yc'
_symmetry_space_group_name_H-M 'C 1 2/c 1'
_atom_sites_solution_hydrogens geom
_atom_sites_solution_primary direct
_atom_sites_solution_secondary difmap
_audit_creation_method 'SHELXTL (Sheldrick, 2008)'
_cell_angle_alpha 90.00
_cell_angle_beta 94.96(3)
_cell_angle_gamma 90.00
_cell_formula_units_Z 4
_cell_length_a 27.028(5)
_cell_length_b 12.618(3)
_cell_length_c 6.7904(14)
_cell_measurement_reflns_used 4915
_cell_measurement_temperature 293(2)
_cell_measurement_theta_max 28.9229
_cell_measurement_theta_min 3.0112
_cell_volume 2307.1(8)
_computing_cell_refinement 'CrystalClear (Rigaku, 2008)'
_computing_data_collection 'CrystalClear (Rigaku, 2008)'
_computing_data_reduction 'CrystalClear (Rigaku, 2008)'
_computing_molecular_graphics 'SHELXTL (Sheldrick, 2008)'
_computing_publication_material 'SHELXTL (Sheldrick, 2008)'
_computing_structure_refinement 'SHELXL97 (Sheldrick, 2008)'
_computing_structure_solution 'SHELXS97 (Sheldrick, 2008)'
_diffrn_ambient_temperature 293(2)
_diffrn_detector_area_resol_mean 28.5714
_diffrn_measured_fraction_theta_full 0.977
_diffrn_measured_fraction_theta_max 0.977
_diffrn_measurement_device_type 'Rigaku CCD area-detector'
_diffrn_measurement_method 'phi and omega scans'
_diffrn_radiation_monochromator graphite
_diffrn_radiation_source 'fine-focus sealed tube'
_diffrn_radiation_type MoK\a
_diffrn_radiation_wavelength 0.71073
_diffrn_reflns_av_R_equivalents 0.0183
_diffrn_reflns_av_sigmaI/netI 0.0209
_diffrn_reflns_limit_h_max 33
_diffrn_reflns_limit_h_min -28
_diffrn_reflns_limit_k_max 13
_diffrn_reflns_limit_k_min -15
_diffrn_reflns_limit_l_max 8
_diffrn_reflns_limit_l_min -8
_diffrn_reflns_number 5331
_diffrn_reflns_theta_full 26.04
_diffrn_reflns_theta_max 26.04
_diffrn_reflns_theta_min 3.03
_diffrn_standards_number 0
_exptl_absorpt_coefficient_mu 1.209
_exptl_absorpt_correction_T_max 0.4627
_exptl_absorpt_correction_T_min 0.3294
_exptl_absorpt_correction_type multi-scan
_exptl_absorpt_process_details '(ABSCOR; Higashi, 1995)'
_exptl_crystal_colour Black
_exptl_crystal_density_diffrn 1.569
_exptl_crystal_density_method 'not measured'
_exptl_crystal_description Prism
_exptl_crystal_F_000 1116
_exptl_crystal_size_max 0.20
_exptl_crystal_size_mid 0.20
_exptl_crystal_size_min 0.20
_refine_diff_density_max 0.332
_refine_diff_density_min -0.311
_refine_ls_extinction_method none
_refine_ls_goodness_of_fit_ref 1.035
_refine_ls_hydrogen_treatment constr
_refine_ls_matrix_type full
_refine_ls_number_parameters 156
_refine_ls_number_reflns 2233
_refine_ls_number_restraints 0
_refine_ls_restrained_S_all 1.035
_refine_ls_R_factor_all 0.0354
_refine_ls_R_factor_gt 0.0332
_refine_ls_shift/su_max 0.000
_refine_ls_shift/su_mean 0.000
_refine_ls_structure_factor_coef Fsqd
_refine_ls_weighting_details 'calc w=1/[\s^2^(Fo^2^)+(0.0436P)^2^+2.9828P] where P=(Fo^2^+2Fc^2^)/3'
_refine_ls_weighting_scheme calc
_refine_ls_wR_factor_gt 0.0838
_refine_ls_wR_factor_ref 0.0854
_reflns_number_gt 2106
_reflns_number_total 2233
_reflns_threshold_expression I>2\s(I)
_cod_data_source_file pv2245.cif
_cod_data_source_block I
_cod_original_sg_symbol_H-M 'C 2/c'
_cod_database_code 2224742
_cod_database_fobs_code 2224742

loop_
_symmetry_equiv_pos_as_xyz
'x, y, z'
'-x, y, -z+1/2'
'x+1/2, y+1/2, z'
'-x+1/2, y+1/2, -z+1/2'
'-x, -y, -z'
'x, -y, z-1/2'
'-x+1/2, -y+1/2, -z'
'x+1/2, -y+1/2, z-1/2'

loop_
_atom_site_type_symbol
_atom_site_label
_atom_site_fract_x
_atom_site_fract_y
_atom_site_fract_z
_atom_site_U_iso_or_equiv
_atom_site_adp_type
_atom_site_calc_flag
_atom_site_refinement_flags
_atom_site_occupancy
_atom_site_disorder_assembly
_atom_site_disorder_group
Cu Cu1 -0.2500 0.2500 0.0000 0.03226(14) Uani d S 1 . .
Cl Cl1 -0.25356(2) 0.38364(4) -0.32770(8) 0.03830(16) Uani d . 1 . .
O O1 -0.5000 0.13053(16) -0.2500 0.0314(4) Uani d S 1 . .
N N1 -0.21455(6) 0.14463(14) -0.1808(3) 0.0307(4) Uani d . 1 . .
H H1A -0.2260 0.0793 -0.1575 0.037 Uiso calc R 1 . .
H H1B -0.2248 0.1606 -0.3069 0.037 Uiso calc R 1 . .
N N2 -0.47412(6) -0.03453(15) -0.2314(3) 0.0439(5) Uani d . 1 . .
N N3 -0.31537(6) 0.18313(14) -0.1116(2) 0.0302(4) Uani d . 1 . .
C C1 -0.16136(8) 0.13839(16) -0.1674(3) 0.0297(4) Uani d . 1 . .
C C2 -0.35055(8) 0.24122(16) -0.2121(3) 0.0318(5) Uani d . 1 . .
H H2C -0.3421 0.3077 -0.2578 0.038 Uiso calc R 1 . .
C C3 -0.13423(9) 0.21652(19) -0.2524(3) 0.0384(5) Uani d . 1 . .
H H3A -0.1504 0.2698 -0.3277 0.046 Uiso calc R 1 . .
C C4 -0.37354(7) 0.04244(17) -0.0989(3) 0.0327(5) Uani d . 1 . .
H H4A -0.3801 -0.0273 -0.0650 0.039 Uiso calc R 1 . .
C C5 -0.41057(7) 0.10551(16) -0.1900(3) 0.0294(4) Uani d . 1 . .
C C6 -0.13728(9) 0.05767(19) -0.0619(3) 0.0393(5) Uani d . 1 . .
H H6A -0.1554 0.0039 -0.0081 0.047 Uiso calc R 1 . .
C C7 -0.46097(7) 0.06337(17) -0.2226(3) 0.0316(4) Uani d . 1 . .
C C8 -0.08592(10) 0.0568(2) -0.0361(4) 0.0526(7) Uani d . 1 . .
H H8A -0.0696 0.0023 0.0355 0.063 Uiso calc R 1 . .
C C9 -0.32679(7) 0.08464(17) -0.0592(3) 0.0315(4) Uani d . 1 . .
H H9A -0.3022 0.0430 0.0065 0.038 Uiso calc R 1 . .
C C10 -0.39873(8) 0.20621(17) -0.2503(3) 0.0324(4) Uani d . 1 . .
H H10A -0.4227 0.2495 -0.3153 0.039 Uiso calc R 1 . .
C C11 -0.05886(9) 0.1359(2) -0.1157(4) 0.0546(7) Uani d . 1 . .
H H11A -0.0244 0.1357 -0.0958 0.066 Uiso calc R 1 . .
C C12 -0.08290(9) 0.2150(2) -0.2247(4) 0.0489(6) Uani d . 1 . .
H H12A -0.0646 0.2678 -0.2804 0.059 Uiso calc R 1 . .

loop_
_atom_site_aniso_label
_atom_site_aniso_U_11
_atom_site_aniso_U_22
_atom_site_aniso_U_33
_atom_site_aniso_U_12
_atom_site_aniso_U_13
_atom_site_aniso_U_23
Cu1 0.0197(2) 0.0341(2) 0.0427(2) -0.00195(14) 0.00072(15) -0.00980(15)
Cl1 0.0389(3) 0.0335(3) 0.0414(3) -0.0028(2) -0.0027(2) 0.0045(2)
O1 0.0211(9) 0.0319(10) 0.0406(11) 0.000 -0.0006(8) 0.000
N1 0.0295(9) 0.0312(9) 0.0313(9) -0.0004(7) 0.0024(7) 0.0004(7)
N2 0.0222(9) 0.0345(10) 0.0735(14) 0.0003(8) -0.0040(9) 0.0004(9)
N3 0.0229(8) 0.0341(9) 0.0336(9) 0.0001(7) 0.0016(7) -0.0058(7)
C1 0.0298(10) 0.0310(10) 0.0287(10) 0.0015(8) 0.0055(8) -0.0039(8)
C2 0.0296(11) 0.0328(11) 0.0331(11) -0.0014(8) 0.0034(9) 0.0006(8)
C3 0.0409(13) 0.0385(12) 0.0368(12) -0.0018(10) 0.0094(10) 0.0013(9)
C4 0.0268(10) 0.0313(10) 0.0395(11) 0.0012(9) 0.0004(8) -0.0019(9)
C5 0.0225(10) 0.0345(11) 0.0310(10) -0.0015(8) 0.0010(8) -0.0046(8)
C6 0.0396(12) 0.0385(12) 0.0405(12) 0.0028(10) 0.0072(10) 0.0022(10)
C7 0.0230(9) 0.0337(11) 0.0375(11) 0.0034(9) -0.0005(8) -0.0008(9)
C8 0.0423(14) 0.0611(17) 0.0538(15) 0.0199(13) 0.0007(11) 0.0028(13)
C9 0.0245(10) 0.0323(10) 0.0371(11) 0.0027(9) -0.0009(8) -0.0031(9)
C10 0.0261(10) 0.0364(11) 0.0341(11) 0.0035(9) -0.0018(8) 0.0016(9)
C11 0.0289(12) 0.0780(19) 0.0577(16) 0.0022(13) 0.0085(11) -0.0111(14)
C12 0.0421(13) 0.0549(15) 0.0522(15) -0.0115(12) 0.0191(12) -0.0065(12)

loop_
_atom_type_symbol
_atom_type_description
_atom_type_scat_dispersion_real
_atom_type_scat_dispersion_imag
_atom_type_scat_source
C C 0.0033 0.0016 'International Tables Vol C Tables 4.2.6.8 and 6.1.1.4'
H H 0.0000 0.0000 'International Tables Vol C Tables 4.2.6.8 and 6.1.1.4'
Cl Cl 0.1484 0.1585 'International Tables Vol C Tables 4.2.6.8 and 6.1.1.4'
Cu Cu 0.3201 1.2651 'International Tables Vol C Tables 4.2.6.8 and 6.1.1.4'
N N 0.0061 0.0033 'International Tables Vol C Tables 4.2.6.8 and 6.1.1.4'
O O 0.0106 0.0060 'International Tables Vol C Tables 4.2.6.8 and 6.1.1.4'

loop_
_geom_angle_atom_site_label_1
_geom_angle_atom_site_label_2
_geom_angle_atom_site_label_3
_geom_angle_site_symmetry_1
_geom_angle_site_symmetry_3
_geom_angle
_geom_angle_publ_flag
N3 Cu1 N3 7_455 . 180.00 ?
N3 Cu1 N1 7_455 7_455 86.87(7) ?
N3 Cu1 N1 . 7_455 93.13(7) ?
N3 Cu1 N1 7_455 . 93.13(7) ?
N3 Cu1 N1 . . 86.87(7) ?
N1 Cu1 N1 7_455 . 180.00 ?
N3 Cu1 Cl1 7_455 . 90.87(6) ?
N3 Cu1 Cl1 . . 89.13(6) ?
N1 Cu1 Cl1 7_455 . 95.61(5) ?
N1 Cu1 Cl1 . . 84.39(5) ?
N3 Cu1 Cl1 7_455 7_455 89.13(6) ?
N3 Cu1 Cl1 . 7_455 90.87(6) ?
N1 Cu1 Cl1 7_455 7_455 84.39(5) ?
N1 Cu1 Cl1 . 7_455 95.61(5) ?
Cl1 Cu1 Cl1 . 7_455 180.00 ?
C7 O1 C7 . 2_454 102.5(2) ?
C1 N1 Cu1 . . 120.26(13) ?
C1 N1 H1A . . 107.3 ?
Cu1 N1 H1A . . 107.3 ?
C1 N1 H1B . . 107.3 ?
Cu1 N1 H1B . . 107.3 ?
H1A N1 H1B . . 106.9 ?
C7 N2 N2 . 2_454 106.03(12) ?
C9 N3 C2 . . 118.33(18) ?
C9 N3 Cu1 . . 119.83(14) ?
C2 N3 Cu1 . . 121.05(14) ?
C6 C1 C3 . . 120.0(2) ?
C6 C1 N1 . . 119.99(19) ?
C3 C1 N1 . . 119.90(19) ?
N3 C2 C10 . . 122.5(2) ?
N3 C2 H2C . . 118.7 ?
C10 C2 H2C . . 118.7 ?
C12 C3 C1 . . 119.6(2) ?
C12 C3 H3A . . 120.2 ?
C1 C3 H3A . . 120.2 ?
C9 C4 C5 . . 118.8(2) ?
C9 C4 H4A . . 120.6 ?
C5 C4 H4A . . 120.6 ?
C10 C5 C4 . . 119.00(19) ?
C10 C5 C7 . . 121.81(19) ?
C4 C5 C7 . . 119.19(19) ?
C1 C6 C8 . . 119.7(2) ?
C1 C6 H6A . . 120.1 ?
C8 C6 H6A . . 120.1 ?
N2 C7 O1 . . 112.73(18) ?
N2 C7 C5 . . 127.37(19) ?
O1 C7 C5 . . 119.89(18) ?
C11 C8 C6 . . 120.4(2) ?
C11 C8 H8A . . 119.8 ?
C6 C8 H8A . . 119.8 ?
N3 C9 C4 . . 122.48(19) ?
N3 C9 H9A . . 118.8 ?
C4 C9 H9A . . 118.8 ?
C2 C10 C5 . . 118.60(19) ?
C2 C10 H10A . . 120.7 ?
C5 C10 H10A . . 120.7 ?
C12 C11 C8 . . 119.8(2) ?
C12 C11 H11A . . 120.1 ?
C8 C11 H11A . . 120.1 ?
C11 C12 C3 . . 120.4(2) ?
C11 C12 H12A . . 119.8 ?
C3 C12 H12A . . 119.8 ?

loop_
_geom_bond_atom_site_label_1
_geom_bond_atom_site_label_2
_geom_bond_site_symmetry_2
_geom_bond_distance
_geom_bond_publ_flag
Cu1 N3 7_455 2.0436(17) ?
Cu1 N3 . 2.0436(17) ?
Cu1 N1 7_455 2.0966(17) ?
Cu1 N1 . 2.0966(17) ?
Cu1 Cl1 . 2.7870(7) ?
Cu1 Cl1 7_455 2.7870(7) ?
O1 C7 . 1.353(2) ?
O1 C7 2_454 1.353(2) ?
N1 C1 . 1.435(3) ?
N1 H1A . 0.9000 ?
N1 H1B . 0.9000 ?
N2 C7 . 1.285(3) ?
N2 N2 2_454 1.400(3) ?
N3 C9 . 1.336(3) ?
N3 C2 . 1.340(3) ?
C1 C6 . 1.376(3) ?
C1 C3 . 1.384(3) ?
C2 C10 . 1.378(3) ?
C2 H2C . 0.9300 ?
C3 C12 . 1.384(3) ?
C3 H3A . 0.9300 ?
C4 C9 . 1.376(3) ?
C4 C5 . 1.383(3) ?
C4 H4A . 0.9300 ?
C5 C10 . 1.381(3) ?
C5 C7 . 1.461(3) ?
C6 C8 . 1.384(3) ?
C6 H6A . 0.9300 ?
C8 C11 . 1.375(4) ?
C8 H8A . 0.9300 ?
C9 H9A . 0.9300 ?
C10 H10A . 0.9300 ?
C11 C12 . 1.372(4) ?
C11 H11A . 0.9300 ?
C12 H12A . 0.9300 ?

loop_
_geom_hbond_atom_site_label_D
_geom_hbond_atom_site_label_H
_geom_hbond_atom_site_label_A
_geom_hbond_site_symmetry_A
_geom_hbond_distance_DH
_geom_hbond_distance_HA
_geom_hbond_distance_DA
_geom_hbond_angle_DHA
N1 H1A Cl1 4_444 0.90 2.53 3.406(2) 165
N1 H1B Cl1 7_454 0.90 2.56 3.393(2) 154
C9 H9A Cl1 7_455 0.93 2.70 3.285(2) 121
C2 H2C Cl1 . 0.93 2.66 3.328(2) 129
